data_4307683
loop_
_publ_author_name
'Laura Ion'
'Dolores Morales'
'Sonia Nieto'
'Julio P\'erez'
'Luc\'ia Riera'
'V\'ictor Riera'
'Daniel Miguel'
'Richard A. Kowenicki'
'Mary McPartlin'

_publ_contact_author
;    JULIO PEREZ
     Departamento de Quimica Organica e Inorganica 
     IUQOEM - Facultad de Quimica
     Universidad de Oviedo-CSIC
     C/ Julian Claveria s/n
     33006 Oviedo  (ASTURIAS)
     SPAIN
;
_publ_contact_author_email japm@uniovi.es
_publ_contact_author_fax +34-85-103446
_publ_contact_author_phone +34-85-102985
_publ_section_title
;
Biimidazole and Bis(amide)bipyridine Molybdenum Carbonyl Complexes as
Anions Receptors
;
_journal_name_full 'Inorganic Chemistry'
_journal_page_first 2846
_journal_page_last 2853
_journal_paper_doi 10.1021/ic0621650
_journal_volume 46
_journal_year 2007
_chemical_formula_moiety 'C17 H22 Mo N5 O2, Br'
_chemical_formula_sum 'C17 H22 Br Mo N5 O2'
_chemical_formula_weight 504.25
_chemical_name_systematic
; 
 ? 
;
_space_group_IT_number 72
_symmetry_cell_setting orthorhombic
_symmetry_space_group_name_Hall '-I 2 2c'
_symmetry_space_group_name_H-M 'I b a m'
_atom_sites_solution_hydrogens geom
_atom_sites_solution_primary direct
_atom_sites_solution_secondary difmap
_audit_creation_method SHELXL-97
_cell_angle_alpha 90.00
_cell_angle_beta 90.00
_cell_angle_gamma 90.00
_cell_formula_units_Z 8
_cell_length_a 29.194(6)
_cell_length_b 12.039(2)
_cell_length_c 12.783(3)
_cell_measurement_reflns_used 28684
_cell_measurement_temperature 180(2)
_cell_measurement_theta_max 27.48
_cell_measurement_theta_min 1.00
_cell_volume 4492.8(16)
_computing_cell_refinement 'HKL Scalepack (Otwinowski & Minor 1997)'
_computing_data_collection 'Collect (Nonius B.V. 1998)'
_computing_data_reduction
;
 HKL Denzo and Scalepack (Otwinowski & Minor 1997)
;
_computing_publication_material 'SHELXL-97 (Sheldrick 1997)'
_computing_structure_refinement 'SHELXL-97 (Sheldrick 1997)'
_computing_structure_solution 'SIR-92 (Altomare et al. 1994)'
_diffrn_ambient_temperature 180(2)
_diffrn_measured_fraction_theta_full 0.996
_diffrn_measured_fraction_theta_max 0.996
_diffrn_measurement_device_type 'Nonius Kappa CCD'
_diffrn_measurement_method 'Thin slice \w and \f scans'
_diffrn_radiation_source 'fine-focus sealed tube'
_diffrn_radiation_type MoK\a
_diffrn_radiation_wavelength 0.71073
_diffrn_reflns_av_R_equivalents 0.0630
_diffrn_reflns_av_sigmaI/netI 0.0445
_diffrn_reflns_limit_h_max 34
_diffrn_reflns_limit_h_min -37
_diffrn_reflns_limit_k_max 15
_diffrn_reflns_limit_k_min -13
_diffrn_reflns_limit_l_max 16
_diffrn_reflns_limit_l_min -16
_diffrn_reflns_number 15537
_diffrn_reflns_theta_full 27.46
_diffrn_reflns_theta_max 27.46
_diffrn_reflns_theta_min 3.63
_exptl_absorpt_coefficient_mu 2.381
_exptl_absorpt_correction_T_max 0.544
_exptl_absorpt_correction_T_min 0.481
_exptl_absorpt_correction_type multi-scan
_exptl_absorpt_process_details
;
multi-scan from symmetry-related measurements 
 Sortav (Blessing 1995)
;
_exptl_crystal_colour yellow
_exptl_crystal_density_diffrn 1.491
_exptl_crystal_density_method 'not measured'
_exptl_crystal_description plates
_exptl_crystal_F_000 2016
_exptl_crystal_size_max 0.23
_exptl_crystal_size_mid 0.14
_exptl_crystal_size_min 0.01
_refine_diff_density_max 0.877
_refine_diff_density_min -0.463
_refine_diff_density_rms 0.101
_refine_ls_extinction_method none
_refine_ls_goodness_of_fit_ref 1.105
_refine_ls_hydrogen_treatment mixed
_refine_ls_matrix_type full
_refine_ls_number_parameters 150
_refine_ls_number_reflns 2687
_refine_ls_number_restraints 0
_refine_ls_restrained_S_all 1.105
_refine_ls_R_factor_all 0.0680
_refine_ls_R_factor_gt 0.0490
_refine_ls_shift/su_max 0.003
_refine_ls_shift/su_mean 0.001
_refine_ls_structure_factor_coef Fsqd
_refine_ls_weighting_details 'calc w=1/[\s^2^(Fo^2^)+(0.0343P)^2^+21.9435P] where P=(Fo^2^+2Fc^2^)/3'
_refine_ls_weighting_scheme calc
_refine_ls_wR_factor_gt 0.0944
_refine_ls_wR_factor_ref 0.1011
_reflns_number_gt 2188
_reflns_number_total 2687
_reflns_threshold_expression >2sigma(I)
_cod_data_source_file ic0621650si20070109_031256_4.cif
_cod_data_source_block Compound_6_Br_(dw0520b)
_cod_depositor_comments
;
The following automatic conversions were performed:

'_symmetry_cell_setting' tag value 'Orthohombic' was replaced with
'orthorhombic' value as specified in the replacement file
'/home/robertas/cod-tools/perl-scripts/inputs/replacement_values.lst'.

Automatic conversion script
Id: cif_fix_values 3143 2015-03-26 13:38:13Z robertas 
;
_cod_original_cell_volume 4492.5(16)
_cod_database_code 4307683

loop_
_symmetry_equiv_pos_as_xyz
'x, y, z'
'-x, -y, z'
'-x+1/2, y+1/2, -z'
'x+1/2, -y+1/2, -z'
'x+1/2, y+1/2, z+1/2'
'-x+1/2, -y+1/2, z+1/2'
'-x+1, y+1, -z+1/2'
'x+1, -y+1, -z+1/2'
'-x, -y, -z'
'x, y, -z'
'x-1/2, -y-1/2, z'
'-x-1/2, y-1/2, z'
'-x+1/2, -y+1/2, -z+1/2'
'x+1/2, y+1/2, -z+1/2'
'x, -y, z+1/2'
'-x, y, z+1/2'

loop_
_atom_site_label
_atom_site_type_symbol
_atom_site_fract_x
_atom_site_fract_y
_atom_site_fract_z
_atom_site_U_iso_or_equiv
_atom_site_adp_type
_atom_site_occupancy
_atom_site_symmetry_multiplicity
_atom_site_calc_flag
_atom_site_refinement_flags
_atom_site_disorder_assembly
_atom_site_disorder_group
Mo1 Mo 0.302932(16) 0.20498(4) 0.5000 0.02244(13) Uani 1 2 d S . .
N1 N 0.36333(11) 0.1768(3) 0.3947(2) 0.0247(7) Uani 1 1 d . . .
C1 C 0.40342(13) 0.1645(3) 0.4439(3) 0.0253(8) Uani 1 1 d . . .
N2 N 0.43778(12) 0.1506(3) 0.3756(3) 0.0341(8) Uani 1 1 d . . .
H2N H 0.4648(18) 0.145(5) 0.395(4) 0.053(16) Uiso 1 1 d . . .
C2 C 0.41904(15) 0.1547(4) 0.2767(3) 0.0400(11) Uani 1 1 d . . .
H2 H 0.4350 0.1472 0.2123 0.048 Uiso 1 1 calc R . .
C3 C 0.37370(15) 0.1713(4) 0.2888(3) 0.0339(9) Uani 1 1 d . . .
H3 H 0.3522 0.1782 0.2334 0.041 Uiso 1 1 calc R . .
C4 C 0.29532(19) 0.0182(5) 0.5000 0.0296(12) Uani 1 2 d S . .
C5 C 0.27367(16) 0.0546(4) 0.4064(4) 0.0346(10) Uani 1 1 d . . .
H5A H 0.2420(18) 0.059(4) 0.404(4) 0.052 Uiso 1 1 d . . .
H5B H 0.2879(16) 0.038(4) 0.343(4) 0.052 Uiso 1 1 d . . .
C6 C 0.3380(2) -0.0520(5) 0.5000 0.0368(14) Uani 1 2 d S . .
H6A H 0.3567 -0.0335 0.5612 0.055 Uiso 0.50 1 calc PR . .
H6B H 0.3556 -0.0376 0.4361 0.055 Uiso 0.50 1 calc PR . .
H6C H 0.3295 -0.1307 0.5027 0.055 Uiso 1 2 calc SR . .
C7 C 0.25628(14) 0.2576(4) 0.4006(3) 0.0308(9) Uani 1 1 d . . .
O1 O 0.22771(10) 0.2902(3) 0.3466(2) 0.0439(8) Uani 1 1 d . . .
C8 C 0.33440(19) 0.3665(4) 0.5000 0.0272(12) Uani 1 2 d S . .
N3 N 0.35559(18) 0.4477(4) 0.5000 0.0361(12) Uani 1 2 d S . .
Br1 Br 0.53637(2) 0.15309(6) 0.5000 0.03837(19) Uani 1 2 d S . .
C9 C 0.3859(2) 0.5440(6) 0.5000 0.0450(17) Uani 1 2 d S . .
C10 C 0.4338(9) 0.497(2) 0.5000 0.058(6) Uiso 0.33 2 d SP . .
H10A H 0.4322 0.4153 0.5008 0.087 Uiso 0.33 2 calc SPR . .
H10B H 0.4503 0.5225 0.5622 0.087 Uiso 0.17 1 calc PR . .
H10C H 0.4501 0.5212 0.4370 0.087 Uiso 0.17 1 calc PR . .
C11 C 0.4289(6) 0.5139(15) 0.5644(13) 0.055(4) Uiso 0.33 1 d P . .
H11A H 0.4204 0.5041 0.6379 0.083 Uiso 0.33 1 calc PR . .
H11B H 0.4515 0.5737 0.5584 0.083 Uiso 0.33 1 calc PR . .
H11C H 0.4421 0.4446 0.5376 0.083 Uiso 0.33 1 calc PR . .
C12 C 0.3978(8) 0.568(2) 0.6131(18) 0.083(6) Uiso 0.33 1 d P . .
H12A H 0.4163 0.6357 0.6170 0.124 Uiso 0.33 1 calc PR . .
H12B H 0.4152 0.5054 0.6420 0.124 Uiso 0.33 1 calc PR . .
H12C H 0.3695 0.5781 0.6534 0.124 Uiso 0.33 1 calc PR . .
C13 C 0.3728(7) 0.6147(17) 0.5962(16) 0.063(5) Uiso 0.33 1 d P . .
H13A H 0.3408 0.6379 0.5905 0.095 Uiso 0.33 1 calc PR . .
H13B H 0.3925 0.6805 0.5994 0.095 Uiso 0.33 1 calc PR . .
H13C H 0.3769 0.5705 0.6600 0.095 Uiso 0.33 1 calc PR . .
C14 C 0.3617(6) 0.6407(14) 0.5431(13) 0.055(4) Uiso 0.33 1 d P . .
H14A H 0.3352 0.6581 0.4990 0.082 Uiso 0.67 2 calc SPR . .
H14B H 0.3824 0.7047 0.5449 0.082 Uiso 0.33 1 calc PR . .
H14C H 0.3513 0.6239 0.6142 0.082 Uiso 0.33 1 calc PR . .

loop_
_atom_site_aniso_label
_atom_site_aniso_U_11
_atom_site_aniso_U_22
_atom_site_aniso_U_33
_atom_site_aniso_U_23
_atom_site_aniso_U_13
_atom_site_aniso_U_12
Mo1 0.0210(2) 0.0233(2) 0.0230(2) 0.000 0.000 0.0019(2)
N1 0.0231(16) 0.0281(18) 0.0228(16) 0.0007(13) -0.0007(13) 0.0024(13)
C1 0.0257(18) 0.0267(19) 0.0236(19) 0.0005(16) 0.0004(15) 0.0004(15)
N2 0.0229(18) 0.053(2) 0.0263(18) 0.0002(16) 0.0014(14) 0.0030(16)
C2 0.036(2) 0.064(3) 0.020(2) 0.002(2) 0.0045(17) 0.003(2)
C3 0.034(2) 0.046(3) 0.022(2) 0.0000(18) -0.0029(17) 0.0024(19)
C4 0.028(3) 0.024(3) 0.037(3) 0.000 0.000 -0.006(2)
C5 0.031(2) 0.029(2) 0.043(3) -0.008(2) -0.006(2) -0.0013(18)
C6 0.040(3) 0.021(3) 0.049(4) 0.000 0.000 0.002(3)
C7 0.032(2) 0.034(2) 0.027(2) -0.0037(18) 0.0034(17) 0.0057(18)
O1 0.0409(17) 0.054(2) 0.0366(17) -0.0032(15) -0.0112(14) 0.0168(16)
C8 0.024(3) 0.024(3) 0.034(3) 0.000 0.000 0.001(2)
N3 0.035(3) 0.028(3) 0.045(3) 0.000 0.000 0.001(2)
Br1 0.0246(3) 0.0590(5) 0.0315(3) 0.000 0.000 -0.0063(3)
C9 0.037(4) 0.036(4) 0.061(5) 0.000 0.000 -0.010(3)

loop_
_atom_type_symbol
_atom_type_description
_atom_type_scat_dispersion_real
_atom_type_scat_dispersion_imag
_atom_type_scat_source
C C 0.0033 0.0016 'International Tables Vol C Tables 4.2.6.8 and 6.1.1.4'
H H 0.0000 0.0000 'International Tables Vol C Tables 4.2.6.8 and 6.1.1.4'
N N 0.0061 0.0033 'International Tables Vol C Tables 4.2.6.8 and 6.1.1.4'
O O 0.0106 0.0060 'International Tables Vol C Tables 4.2.6.8 and 6.1.1.4'
Br Br -0.2901 2.4595 'International Tables Vol C Tables 4.2.6.8 and 6.1.1.4'
Mo Mo -1.6832 0.6857 'International Tables Vol C Tables 4.2.6.8 and 6.1.1.4'

loop_
_geom_angle_atom_site_label_1
_geom_angle_atom_site_label_2
_geom_angle_atom_site_label_3
_geom_angle
_geom_angle_site_symmetry_1
_geom_angle_site_symmetry_3
_geom_angle_publ_flag
C7 Mo1 C7 80.5(2) . 10_556 ?
C7 Mo1 C8 90.26(17) . . ?
C7 Mo1 C8 90.26(17) 10_556 . ?
C7 Mo1 N1 168.52(16) . 10_556 ?
C7 Mo1 N1 101.83(14) 10_556 10_556 ?
C8 Mo1 N1 78.52(14) . 10_556 ?
C7 Mo1 N1 101.83(14) . . ?
C7 Mo1 N1 168.52(16) 10_556 . ?
C8 Mo1 N1 78.52(14) . . ?
N1 Mo1 N1 73.73(16) 10_556 . ?
C7 Mo1 C4 104.61(17) . . ?
C7 Mo1 C4 104.61(17) 10_556 . ?
C8 Mo1 C4 160.4(2) . . ?
N1 Mo1 C4 85.81(14) 10_556 . ?
N1 Mo1 C4 85.81(14) . . ?
C7 Mo1 C5 70.44(17) . . ?
C7 Mo1 C5 109.13(18) 10_556 . ?
C8 Mo1 C5 149.15(12) . . ?
N1 Mo1 C5 118.56(14) 10_556 . ?
N1 Mo1 C5 82.11(15) . . ?
C4 Mo1 C5 36.03(13) . . ?
C7 Mo1 C5 109.13(18) . 10_556 ?
C7 Mo1 C5 70.44(17) 10_556 10_556 ?
C8 Mo1 C5 149.15(12) . 10_556 ?
N1 Mo1 C5 82.11(15) 10_556 10_556 ?
N1 Mo1 C5 118.56(14) . 10_556 ?
C4 Mo1 C5 36.03(13) . 10_556 ?
C5 Mo1 C5 61.7(2) . 10_556 ?
C1 N1 C3 105.2(3) . . ?
C1 N1 Mo1 115.0(2) . . ?
C3 N1 Mo1 139.8(3) . . ?
N1 C1 N2 111.3(3) . . ?
N1 C1 C1 118.1(2) . 10_556 ?
N2 C1 C1 130.6(2) . 10_556 ?
C1 N2 C2 107.2(3) . . ?
C3 C2 N2 106.8(4) . . ?
C2 C3 N1 109.5(4) . . ?
C5 C4 C5 114.6(6) . 10_556 ?
C5 C4 C6 122.7(3) . . ?
C5 C4 C6 122.7(3) 10_556 . ?
C5 C4 Mo1 74.8(3) . . ?
C5 C4 Mo1 74.8(3) 10_556 . ?
C6 C4 Mo1 118.5(4) . . ?
C4 C5 Mo1 69.2(3) . . ?
O1 C7 Mo1 176.6(3) . . ?
N3 C8 Mo1 173.0(5) . . ?
C8 N3 C9 175.0(6) . . ?
N3 C9 C14 109.7(8) . . ?
N3 C9 C14 109.7(8) . 10_556 ?
C14 C9 C14 44.1(13) . 10_556 ?
N3 C9 C12 106.8(9) . . ?
C14 C9 C12 66.5(11) . . ?
C14 C9 C12 108.5(13) 10_556 . ?
N3 C9 C12 106.8(9) . 10_556 ?
C14 C9 C12 108.5(13) . 10_556 ?
C14 C9 C12 66.5(11) 10_556 10_556 ?
C12 C9 C12 145.4(18) . 10_556 ?
N3 C9 C10 105.1(12) . . ?
C14 C9 C10 138.2(12) . . ?
C14 C9 C10 138.2(12) 10_556 . ?
C12 C9 C10 82.0(10) . . ?
C12 C9 C10 82.0(10) 10_556 . ?
N3 C9 C13 106.7(8) . . ?
C14 C9 C13 31.3(9) . . ?
C14 C9 C13 75.1(13) 10_556 . ?
C12 C9 C13 36.0(10) . . ?
C12 C9 C13 135.5(14) 10_556 . ?
C10 C9 C13 115.9(10) . . ?
N3 C9 C13 106.7(8) . 10_556 ?
C14 C9 C13 75.1(13) . 10_556 ?
C14 C9 C13 31.3(9) 10_556 10_556 ?
C12 C9 C13 135.5(14) . 10_556 ?
C12 C9 C13 36.0(10) 10_556 10_556 ?
C10 C9 C13 115.9(10) . 10_556 ?
C13 C9 C13 105.7(17) . 10_556 ?
N3 C9 C11 107.8(8) . . ?
C14 C9 C11 112.2(10) . . ?
C14 C9 C11 141.0(11) 10_556 . ?
C12 C9 C11 49.5(10) . . ?
C12 C9 C11 111.6(13) 10_556 . ?
C10 C9 C11 32.7(6) . . ?
C13 C9 C11 84.6(10) . . ?
C13 C9 C11 139.1(11) 10_556 . ?
N3 C9 C11 107.8(8) . 10_556 ?
C14 C9 C11 141.0(11) . 10_556 ?
C14 C9 C11 112.2(10) 10_556 10_556 ?
C12 C9 C11 111.6(13) . 10_556 ?
C12 C9 C11 49.5(10) 10_556 10_556 ?
C10 C9 C11 32.7(6) . 10_556 ?
C13 C9 C11 139.1(11) . 10_556 ?
C13 C9 C11 84.6(10) 10_556 10_556 ?
C11 C9 C11 64.4(13) . 10_556 ?

loop_
_geom_bond_atom_site_label_1
_geom_bond_atom_site_label_2
_geom_bond_distance
_geom_bond_site_symmetry_2
_geom_bond_publ_flag
Mo1 C7 1.968(4) . ?
Mo1 C7 1.968(4) 10_556 ?
Mo1 C8 2.150(6) . ?
Mo1 N1 2.244(3) 10_556 ?
Mo1 N1 2.244(3) . ?
Mo1 C4 2.259(6) . ?
Mo1 C5 2.332(4) . ?
Mo1 C5 2.332(4) 10_556 ?
N1 C1 1.337(5) . ?
N1 C3 1.388(5) . ?
C1 N2 1.340(5) . ?
C1 C1 1.435(8) 10_556 ?
N2 C2 1.378(5) . ?
C2 C3 1.348(6) . ?
C4 C5 1.422(5) . ?
C4 C5 1.422(5) 10_556 ?
C4 C6 1.507(8) . ?
C7 O1 1.151(5) . ?
C8 N3 1.157(7) . ?
N3 C9 1.459(8) . ?
C9 C14 1.469(17) . ?
C9 C14 1.469(17) 10_556 ?
C9 C12 1.51(2) . ?
C9 C12 1.51(2) 10_556 ?
C9 C10 1.51(3) . ?
C9 C13 1.54(2) . ?
C9 C13 1.54(2) 10_556 ?
C9 C11 1.544(17) . ?
C9 C11 1.544(17) 10_556 ?

loop_
_geom_hbond_atom_site_label_D
_geom_hbond_atom_site_label_H
_geom_hbond_atom_site_label_A
_geom_hbond_distance_DH
_geom_hbond_distance_HA
_geom_hbond_distance_DA
_geom_hbond_angle_DHA
_geom_hbond_site_symmetry_A
N2 H2N Br1 0.83(5) 2.48(5) 3.289(4) 164(5) .

loop_
_geom_torsion_atom_site_label_1
_geom_torsion_atom_site_label_2
_geom_torsion_atom_site_label_3
_geom_torsion_atom_site_label_4
_geom_torsion
_geom_torsion_site_symmetry_1
_geom_torsion_site_symmetry_2
_geom_torsion_site_symmetry_3
_geom_torsion_site_symmetry_4
_geom_torsion_publ_flag
C7 Mo1 N1 C1 165.5(3) . . . . ?
C7 Mo1 N1 C1 65.0(8) 10_556 . . . ?
C8 Mo1 N1 C1 77.6(3) . . . . ?
N1 Mo1 N1 C1 -3.6(3) 10_556 . . . ?
C4 Mo1 N1 C1 -90.4(3) . . . . ?
C5 Mo1 N1 C1 -126.5(3) . . . . ?
C5 Mo1 N1 C1 -74.8(3) 10_556 . . . ?
C7 Mo1 N1 C3 -11.4(4) . . . . ?
C7 Mo1 N1 C3 -111.9(8) 10_556 . . . ?
C8 Mo1 N1 C3 -99.3(4) . . . . ?
N1 Mo1 N1 C3 179.5(4) 10_556 . . . ?
C4 Mo1 N1 C3 92.7(4) . . . . ?
C5 Mo1 N1 C3 56.6(4) . . . . ?
C5 Mo1 N1 C3 108.3(4) 10_556 . . . ?
C3 N1 C1 N2 -0.7(5) . . . . ?
Mo1 N1 C1 N2 -178.6(3) . . . . ?
C3 N1 C1 C1 -178.8(2) . . . 10_556 ?
Mo1 N1 C1 C1 3.3(3) . . . 10_556 ?
N1 C1 N2 C2 0.3(5) . . . . ?
C1 C1 N2 C2 178.2(3) 10_556 . . . ?
C1 N2 C2 C3 0.2(5) . . . . ?
N2 C2 C3 N1 -0.6(5) . . . . ?
C1 N1 C3 C2 0.8(5) . . . . ?
Mo1 N1 C3 C2 177.9(3) . . . . ?
C7 Mo1 C4 C5 18.8(3) . . . . ?
C7 Mo1 C4 C5 102.6(3) 10_556 . . . ?
C8 Mo1 C4 C5 -119.3(3) . . . . ?
N1 Mo1 C4 C5 -156.3(3) 10_556 . . . ?
N1 Mo1 C4 C5 -82.3(3) . . . . ?
C5 Mo1 C4 C5 121.4(5) 10_556 . . . ?
C7 Mo1 C4 C5 -102.6(3) . . . 10_556 ?
C7 Mo1 C4 C5 -18.8(3) 10_556 . . 10_556 ?
C8 Mo1 C4 C5 119.3(3) . . . 10_556 ?
N1 Mo1 C4 C5 82.3(3) 10_556 . . 10_556 ?
N1 Mo1 C4 C5 156.3(3) . . . 10_556 ?
C5 Mo1 C4 C5 -121.4(5) . . . 10_556 ?
C7 Mo1 C4 C6 138.12(12) . . . . ?
C7 Mo1 C4 C6 -138.12(12) 10_556 . . . ?
C8 Mo1 C4 C6 0.0 . . . . ?
N1 Mo1 C4 C6 -36.98(8) 10_556 . . . ?
N1 Mo1 C4 C6 36.98(8) . . . . ?
C5 Mo1 C4 C6 119.3(3) . . . . ?
C5 Mo1 C4 C6 -119.3(3) 10_556 . . . ?
C5 C4 C5 Mo1 65.0(4) 10_556 . . . ?
C6 C4 C5 Mo1 -114.4(5) . . . . ?
C7 Mo1 C5 C4 -160.7(3) . . . . ?
C7 Mo1 C5 C4 -88.7(3) 10_556 . . . ?
C8 Mo1 C5 C4 145.1(4) . . . . ?
N1 Mo1 C5 C4 27.1(3) 10_556 . . . ?
N1 Mo1 C5 C4 93.7(3) . . . . ?
C5 Mo1 C5 C4 -34.8(3) 10_556 . . . ?
C7 Mo1 C7 O1 3(7) 10_556 . . . ?
C8 Mo1 C7 O1 -87(7) . . . . ?
N1 Mo1 C7 O1 -99(7) 10_556 . . . ?
N1 Mo1 C7 O1 -165(7) . . . . ?
C4 Mo1 C7 O1 106(7) . . . . ?
C5 Mo1 C7 O1 118(7) . . . . ?
C5 Mo1 C7 O1 69(7) 10_556 . . . ?
C7 Mo1 C8 N3 -139.76(11) . . . . ?
C7 Mo1 C8 N3 139.76(11) 10_556 . . . ?
N1 Mo1 C8 N3 37.75(8) 10_556 . . . ?
N1 Mo1 C8 N3 -37.75(8) . . . . ?
C4 Mo1 C8 N3 0.0 . . . . ?
C5 Mo1 C8 N3 -89.9(3) . . . . ?
C5 Mo1 C8 N3 89.9(3) 10_556 . . . ?
Mo1 C8 N3 C9 0.0 . . . . ?
C8 N3 C9 C14 -156.5(7) . . . . ?
C8 N3 C9 C14 156.5(7) . . . 10_556 ?
C8 N3 C9 C12 -86.0(11) . . . . ?
C8 N3 C9 C12 86.0(11) . . . 10_556 ?
C8 N3 C9 C10 0.0 . . . . ?
C8 N3 C9 C13 -123.7(9) . . . . ?
C8 N3 C9 C13 123.7(9) . . . 10_556 ?
C8 N3 C9 C11 -34.0(7) . . . . ?
C8 N3 C9 C11 34.0(7) . . . 10_556 ?
